data_4074232
loop_
_publ_author_name
'Zirngast, Michaela'
'Marschner, Christoph'
'Baumgartner, Judith'

_publ_section_title
;
 Cobalt-Assisted Silicon&#x2212;Silicon Bond Activation
;
_journal_issue 20
_journal_name_full Organometallics
_journal_page_first 4897
_journal_paper_doi 10.1021/om0604831
_journal_volume 25
_journal_year 2006
_chemical_formula_sum 'C14 H24 Si3'
_chemical_formula_weight 276.60
_chemical_name_systematic
; 
 ? 
;
_space_group_IT_number 14
_symmetry_cell_setting monoclinic
_symmetry_space_group_name_Hall '-P 2yn'
_symmetry_space_group_name_H-M 'P 1 21/n 1'
_atom_sites_solution_hydrogens geom
_atom_sites_solution_primary direct
_atom_sites_solution_secondary difmap
_audit_creation_method SHELXL-97
_cell_angle_alpha 90.00
_cell_angle_beta 95.61(3)
_cell_angle_gamma 90.00
_cell_formula_units_Z 4
_cell_length_a 14.197(3)
_cell_length_b 6.0209(12)
_cell_length_c 20.974(4)
_cell_measurement_temperature 100(2)
_cell_volume 1784.2(6)
_computing_cell_refinement 'Bruker XSCANS'
_computing_data_collection 'Bruker XSCANS'
_computing_data_reduction 'Bruker SHELXTL'
_computing_molecular_graphics 'Bruker SHELXTL'
_computing_publication_material 'Bruker SHELXTL'
_computing_structure_refinement 'SHELXL-97 (Sheldrick, 1997)'
_computing_structure_solution 'SHELXS-97 (Sheldrick, 1990)'
_diffrn_ambient_temperature 100(2)
_diffrn_measured_fraction_theta_full 0.999
_diffrn_measured_fraction_theta_max 0.999
_diffrn_measurement_device_type 'Bruker P4'
_diffrn_measurement_method '\w scans'
_diffrn_radiation_monochromator graphite
_diffrn_radiation_source 'fine-focus sealed tube'
_diffrn_radiation_type MoK\a
_diffrn_radiation_wavelength 0.71073
_diffrn_reflns_av_R_equivalents 0.0865
_diffrn_reflns_av_sigmaI/netI 0.0645
_diffrn_reflns_limit_h_max 16
_diffrn_reflns_limit_h_min -16
_diffrn_reflns_limit_k_max 7
_diffrn_reflns_limit_k_min -7
_diffrn_reflns_limit_l_max 24
_diffrn_reflns_limit_l_min -24
_diffrn_reflns_number 12008
_diffrn_reflns_theta_full 25.00
_diffrn_reflns_theta_max 25.00
_diffrn_reflns_theta_min 1.66
_diffrn_standards_interval_time 10
_exptl_absorpt_coefficient_mu 0.248
_exptl_absorpt_correction_T_max 0.9521
_exptl_absorpt_correction_T_min 0.9182
_exptl_absorpt_correction_type SADABS
_exptl_absorpt_process_details XPREP
_exptl_crystal_colour colorless
_exptl_crystal_density_diffrn 1.030
_exptl_crystal_density_method 'not measured'
_exptl_crystal_description blocks
_exptl_crystal_F_000 600
_exptl_crystal_size_max 0.35
_exptl_crystal_size_mid 0.35
_exptl_crystal_size_min 0.20
_refine_diff_density_max 0.805
_refine_diff_density_min -0.425
_refine_diff_density_rms 0.096
_refine_ls_extinction_method none
_refine_ls_goodness_of_fit_ref 1.147
_refine_ls_hydrogen_treatment mixed
_refine_ls_matrix_type full
_refine_ls_number_parameters 164
_refine_ls_number_reflns 3138
_refine_ls_number_restraints 0
_refine_ls_restrained_S_all 1.147
_refine_ls_R_factor_all 0.0783
_refine_ls_R_factor_gt 0.0697
_refine_ls_shift/su_max 0.000
_refine_ls_shift/su_mean 0.000
_refine_ls_structure_factor_coef Fsqd
_refine_ls_weighting_details 'calc w=1/[\s^2^(Fo^2^)+(0.0948P)^2^+1.3330P] where P=(Fo^2^+2Fc^2^)/3'
_refine_ls_weighting_scheme calc
_refine_ls_wR_factor_gt 0.1749
_refine_ls_wR_factor_ref 0.1813
_reflns_number_gt 2789
_reflns_number_total 3138
_reflns_threshold_expression >2sigma(I)
_cod_data_source_file om0604831si20060720_042426.cif
_cod_data_source_block 5_261j
_cod_original_sg_symbol_H-M P2(1)/n
_cod_database_code 4074232

loop_
_symmetry_equiv_pos_as_xyz
'x, y, z'
'-x+1/2, y+1/2, -z+1/2'
'-x, -y, -z'
'x-1/2, -y-1/2, z-1/2'

loop_
_atom_site_label
_atom_site_type_symbol
_atom_site_fract_x
_atom_site_fract_y
_atom_site_fract_z
_atom_site_U_iso_or_equiv
_atom_site_adp_type
_atom_site_occupancy
_atom_site_symmetry_multiplicity
_atom_site_calc_flag
_atom_site_refinement_flags
Si1 Si 0.22640(6) -0.07797(14) 0.05389(4) 0.0191(3) Uani 1 1 d .
Si2 Si 0.12864(6) 0.10463(14) 0.12188(4) 0.0202(3) Uani 1 1 d .
Si3 Si 0.28932(6) 0.11358(14) -0.03038(4) 0.0192(3) Uani 1 1 d .
C1 C 0.3321(2) -0.1695(5) 0.10662(15) 0.0218(7) Uani 1 1 d .
C2 C 0.4037(2) -0.2106(5) 0.14104(15) 0.0203(7) Uani 1 1 d .
C3 C 0.4886(2) -0.2617(5) 0.18169(14) 0.0184(7) Uani 1 1 d .
C4 C 0.5362(2) -0.4675(5) 0.17484(15) 0.0216(7) Uani 1 1 d .
H4 H 0.5120 -0.5717 0.1434 0.026 Uiso 1 1 calc R
C5 C 0.6174(2) -0.5149(6) 0.21389(15) 0.0251(7) Uani 1 1 d .
H5 H 0.6492 -0.6515 0.2085 0.030 Uiso 1 1 calc R
C6 C 0.6537(2) -0.3681(6) 0.26080(17) 0.0274(8) Uani 1 1 d .
H6 H 0.7093 -0.4045 0.2877 0.033 Uiso 1 1 calc R
C7 C 0.6075(2) -0.1647(6) 0.26808(16) 0.0284(8) Uani 1 1 d .
H7 H 0.6325 -0.0619 0.2997 0.034 Uiso 1 1 calc R
C8 C 0.5258(2) -0.1132(5) 0.22932(16) 0.0237(7) Uani 1 1 d .
H8 H 0.4946 0.0239 0.2350 0.028 Uiso 1 1 calc R
C9 C 0.0759(3) -0.1172(6) 0.17121(17) 0.0293(8) Uani 1 1 d .
H9A H 0.1268 -0.1973 0.1965 0.044 Uiso 1 1 calc R
H9B H 0.0394 -0.2214 0.1427 0.044 Uiso 1 1 calc R
H9C H 0.0343 -0.0480 0.2001 0.044 Uiso 1 1 calc R
C10 C 0.0315(2) 0.2624(7) 0.07411(18) 0.0352(9) Uani 1 1 d .
H10A H -0.0102 0.3300 0.1033 0.053 Uiso 1 1 calc R
H10B H -0.0052 0.1604 0.0449 0.053 Uiso 1 1 calc R
H10C H 0.0592 0.3789 0.0492 0.053 Uiso 1 1 calc R
C11 C 0.2044(3) 0.2948(6) 0.17598(17) 0.0318(8) Uani 1 1 d .
H11A H 0.2277 0.4164 0.1507 0.048 Uiso 1 1 calc R
H11B H 0.2583 0.2115 0.1968 0.048 Uiso 1 1 calc R
H11C H 0.1669 0.3557 0.2087 0.048 Uiso 1 1 calc R
C12 C 0.3846(2) 0.3058(6) 0.00479(17) 0.0311(8) Uani 1 1 d .
H12A H 0.4158 0.3755 -0.0298 0.047 Uiso 1 1 calc R
H12B H 0.4313 0.2213 0.0325 0.047 Uiso 1 1 calc R
H12C H 0.3566 0.4209 0.0300 0.047 Uiso 1 1 calc R
C13 C 0.1968(2) 0.2718(6) -0.08225(17) 0.0333(9) Uani 1 1 d .
H13A H 0.1709 0.3900 -0.0570 0.050 Uiso 1 1 calc R
H13B H 0.1459 0.1705 -0.0982 0.050 Uiso 1 1 calc R
H13C H 0.2255 0.3372 -0.1185 0.050 Uiso 1 1 calc R
C14 C 0.3429(3) -0.1020(6) -0.08084(17) 0.0289(8) Uani 1 1 d .
H14A H 0.3711 -0.0290 -0.1162 0.043 Uiso 1 1 calc R
H14B H 0.2936 -0.2053 -0.0982 0.043 Uiso 1 1 calc R
H14C H 0.3920 -0.1839 -0.0544 0.043 Uiso 1 1 calc R
H1 H 0.177(2) -0.274(5) 0.0257(14) 0.019(8) Uiso 1 1 d .

loop_
_atom_site_aniso_label
_atom_site_aniso_U_11
_atom_site_aniso_U_22
_atom_site_aniso_U_33
_atom_site_aniso_U_23
_atom_site_aniso_U_13
_atom_site_aniso_U_12
Si1 0.0218(5) 0.0123(5) 0.0233(5) 0.0004(3) 0.0036(4) 0.0021(3)
Si2 0.0232(5) 0.0138(5) 0.0241(5) 0.0010(3) 0.0053(4) 0.0034(3)
Si3 0.0244(5) 0.0124(5) 0.0211(5) 0.0012(3) 0.0029(4) 0.0017(3)
C1 0.0300(18) 0.0119(16) 0.0247(17) 0.0007(13) 0.0087(14) 0.0027(13)
C2 0.0286(17) 0.0087(16) 0.0246(17) 0.0005(13) 0.0088(14) 0.0024(13)
C3 0.0242(16) 0.0126(16) 0.0197(15) 0.0017(12) 0.0084(13) -0.0011(12)
C4 0.0274(17) 0.0148(17) 0.0230(16) -0.0028(13) 0.0043(13) -0.0016(13)
C5 0.0249(17) 0.0206(18) 0.0306(18) 0.0029(14) 0.0070(14) 0.0037(13)
C6 0.0205(17) 0.031(2) 0.0298(18) 0.0046(15) 0.0004(14) -0.0029(14)
C7 0.0324(19) 0.0232(19) 0.0300(18) -0.0072(15) 0.0050(15) -0.0110(15)
C8 0.0309(18) 0.0122(17) 0.0293(18) -0.0001(13) 0.0098(14) -0.0010(13)
C9 0.036(2) 0.0204(19) 0.0328(19) -0.0002(14) 0.0114(16) 0.0004(14)
C10 0.033(2) 0.034(2) 0.038(2) 0.0018(17) 0.0018(16) 0.0111(16)
C11 0.039(2) 0.0168(18) 0.040(2) -0.0068(15) 0.0051(17) -0.0011(15)
C12 0.038(2) 0.024(2) 0.0311(19) -0.0009(15) 0.0013(16) -0.0063(15)
C13 0.037(2) 0.030(2) 0.0311(19) 0.0083(16) -0.0030(16) 0.0064(16)
C14 0.038(2) 0.0210(19) 0.0300(19) -0.0007(14) 0.0149(16) 0.0016(14)

loop_
_atom_type_symbol
_atom_type_description
_atom_type_scat_dispersion_real
_atom_type_scat_dispersion_imag
_atom_type_scat_source
C C 0.0033 0.0016 'International Tables Vol C Tables 4.2.6.8 and 6.1.1.4'
H H 0.0000 0.0000 'International Tables Vol C Tables 4.2.6.8 and 6.1.1.4'
Si Si 0.0817 0.0704 'International Tables Vol C Tables 4.2.6.8 and 6.1.1.4'

loop_
_geom_angle_atom_site_label_1
_geom_angle_atom_site_label_2
_geom_angle_atom_site_label_3
_geom_angle
C1 Si1 Si2 105.50(10)
C1 Si1 Si3 104.37(10)
Si2 Si1 Si3 120.92(5)
C11 Si2 C10 111.19(18)
C11 Si2 C9 109.56(16)
C10 Si2 C9 109.87(17)
C11 Si2 Si1 108.29(12)
C10 Si2 Si1 110.96(12)
C9 Si2 Si1 106.85(12)
C12 Si3 C13 110.56(18)
C12 Si3 C14 109.31(16)
C13 Si3 C14 108.78(17)
C12 Si3 Si1 108.57(12)
C13 Si3 Si1 112.78(12)
C14 Si3 Si1 106.73(12)
C2 C1 Si1 174.4(3)
C1 C2 C3 179.4(4)
C8 C3 C4 118.4(3)
C8 C3 C2 121.3(3)
C4 C3 C2 120.2(3)
C5 C4 C3 119.9(3)
C4 C5 C6 121.5(3)
C5 C6 C7 119.2(3)
C8 C7 C6 120.3(3)
C7 C8 C3 120.7(3)

loop_
_geom_bond_atom_site_label_1
_geom_bond_atom_site_label_2
_geom_bond_distance
Si1 C1 1.858(3)
Si1 Si2 2.3569(13)
Si1 Si3 2.3581(13)
Si2 C11 1.875(3)
Si2 C10 1.881(3)
Si2 C9 1.888(3)
Si3 C12 1.876(3)
Si3 C13 1.880(3)
Si3 C14 1.882(3)
C1 C2 1.214(4)
C2 C3 1.440(4)
C3 C8 1.405(4)
C3 C4 1.426(4)
C4 C5 1.377(4)
C5 C6 1.384(5)
C6 C7 1.405(5)
C7 C8 1.385(5)

loop_
_geom_torsion_atom_site_label_1
_geom_torsion_atom_site_label_2
_geom_torsion_atom_site_label_3
_geom_torsion_atom_site_label_4
_geom_torsion
C1 Si1 Si2 C11 45.17(17)
Si3 Si1 Si2 C11 -72.62(14)
C1 Si1 Si2 C10 167.47(17)
Si3 Si1 Si2 C10 49.68(15)
C1 Si1 Si2 C9 -72.77(16)
Si3 Si1 Si2 C9 169.44(13)
C1 Si1 Si3 C12 -45.85(17)
Si2 Si1 Si3 C12 72.50(14)
C1 Si1 Si3 C13 -168.73(17)
Si2 Si1 Si3 C13 -50.38(15)
C1 Si1 Si3 C14 71.87(16)
Si2 Si1 Si3 C14 -169.77(13)
Si2 Si1 C1 C2 -76(3)
Si3 Si1 C1 C2 52(3)
Si1 C1 C2 C3 -159(100)
C1 C2 C3 C8 -164(100)
C1 C2 C3 C4 15(33)
C8 C3 C4 C5 -0.9(5)
C2 C3 C4 C5 180.0(3)
C3 C4 C5 C6 1.0(5)
C4 C5 C6 C7 -1.0(5)
C5 C6 C7 C8 0.9(5)
C6 C7 C8 C3 -0.9(5)
C4 C3 C8 C7 0.9(5)
C2 C3 C8 C7 180.0(3)
